data_7701380
loop_
_publ_author_name
'Rehm, Tobias'
'Rothemund, Matthias'
'Dietel, Thomas'
'Kempe, Rhett'
'Schobert, Rainer'

_publ_section_title
;
 Synthesis, structures and cytotoxic effects in vitro of cis- and
 trans-[PtIVCl4(NHC)2] complexes and their PtII precursors
;
_journal_name_full 'Dalton Transactions'
_journal_paper_doi 10.1039/C9DT02438G
_journal_year 2019
_chemical_formula_moiety 'C34 H32 Cl4 N4 Pt0.90, 2(C H2 Cl2)'
_chemical_formula_sum 'C36 H36 Cl8 N4 Pt0.9'
_chemical_formula_weight 983.87
_space_group_crystal_system monoclinic
_space_group_IT_number 15
_space_group_name_Hall '-C 2yc'
_space_group_name_H-M_alt 'C 1 2/c 1'
_symmetry_space_group_name_Hall '-C 2yc'
_symmetry_space_group_name_H-M 'C 1 2/c 1'
_atom_sites_solution_hydrogens geom
_audit_creation_method SHELXL-2016/4
_audit_update_record
;
2019-04-29 deposited with the CCDC.    2019-10-15 downloaded from the CCDC.
;
_cell_angle_alpha 90.000(5)
_cell_angle_beta 121.662(5)
_cell_angle_gamma 90.000(5)
_cell_formula_units_Z 4
_cell_length_a 24.684(5)
_cell_length_b 8.277(5)
_cell_length_c 22.505(5)
_cell_measurement_reflns_used 8743
_cell_measurement_temperature 133(2)
_cell_measurement_theta_max 28.26
_cell_measurement_theta_min 1.94
_cell_volume 3914(3)
_computing_cell_refinement STOE-XAREA
_computing_data_collection STOE-XAREA
_computing_data_reduction STOE-XAREA
_computing_structure_refinement 'SHELXL-2016/4 (Sheldrick, 2016)'
_computing_structure_solution SIR-97
_diffrn_ambient_temperature 133(2)
_diffrn_measured_fraction_theta_full 0.989
_diffrn_measured_fraction_theta_max 0.989
_diffrn_measurement_device_type STOE-STADIVARI
_diffrn_measurement_method omega-scan
_diffrn_radiation_type MoK\a
_diffrn_radiation_wavelength 0.71069
_diffrn_reflns_av_R_equivalents 0.0770
_diffrn_reflns_av_unetI/netI 0.0734
_diffrn_reflns_Laue_measured_fraction_full 0.989
_diffrn_reflns_Laue_measured_fraction_max 0.989
_diffrn_reflns_limit_h_max 29
_diffrn_reflns_limit_h_min -29
_diffrn_reflns_limit_k_max 9
_diffrn_reflns_limit_k_min -5
_diffrn_reflns_limit_l_max 22
_diffrn_reflns_limit_l_min -26
_diffrn_reflns_number 10695
_diffrn_reflns_point_group_measured_fraction_full 0.989
_diffrn_reflns_point_group_measured_fraction_max 0.989
_diffrn_reflns_theta_full 24.996
_diffrn_reflns_theta_max 24.996
_diffrn_reflns_theta_min 1.988
_exptl_absorpt_coefficient_mu 3.808
_exptl_absorpt_correction_T_max 0.9116
_exptl_absorpt_correction_T_min 0.8407
_exptl_absorpt_correction_type numerical
_exptl_absorpt_process_details STOE-XRED32
_exptl_crystal_colour colourless
_exptl_crystal_density_diffrn 1.670
_exptl_crystal_description block
_exptl_crystal_F_000 1945
_exptl_crystal_size_max 0.214
_exptl_crystal_size_mid 0.124
_exptl_crystal_size_min 0.09
_refine_diff_density_max 2.139
_refine_diff_density_min -2.777
_refine_diff_density_rms 0.230
_refine_ls_extinction_method none
_refine_ls_goodness_of_fit_ref 0.987
_refine_ls_hydrogen_treatment constr
_refine_ls_matrix_type full
_refine_ls_number_parameters 223
_refine_ls_number_reflns 3414
_refine_ls_number_restraints 18
_refine_ls_restrained_S_all 0.985
_refine_ls_R_factor_all 0.0823
_refine_ls_R_factor_gt 0.0554
_refine_ls_shift/su_max 0.000
_refine_ls_shift/su_mean 0.000
_refine_ls_structure_factor_coef Fsqd
_refine_ls_weighting_details 'w=1/[\s^2^(Fo^2^)+(0.1072P)^2^] where P=(Fo^2^+2Fc^2^)/3'
_refine_ls_weighting_scheme calc
_refine_ls_wR_factor_gt 0.1414
_refine_ls_wR_factor_ref 0.1630
_reflns_Friedel_coverage 0.000
_reflns_number_gt 2307
_reflns_number_total 3414
_reflns_threshold_expression 'I > 2\s(I)'
_cod_data_source_file c9dt02438g2.cif
_cod_data_source_block shelx
_cod_original_formula_sum 'C36 H36 Cl8 N4 Pt0.90'
_cod_database_code 7701380
_shelx_shelxl_version_number 2016/4
_shelx_space_group_comment
;
The symmetry employed for this shelxl refinement is uniquely defined
by the following loop, which should always be used as a source of
symmetry information in preference to the above space-group names.
They are only intended as comments.
;

loop_
_space_group_symop_operation_xyz
'x, y, z'
'-x, y, -z+1/2'
'x+1/2, y+1/2, z'
'-x+1/2, y+1/2, -z+1/2'
'-x, -y, -z'
'x, -y, z-1/2'
'-x+1/2, -y+1/2, -z'
'x+1/2, -y+1/2, z-1/2'

loop_
_atom_site_label
_atom_site_type_symbol
_atom_site_fract_x
_atom_site_fract_y
_atom_site_fract_z
_atom_site_U_iso_or_equiv
_atom_site_adp_type
_atom_site_occupancy
_atom_site_site_symmetry_order
_atom_site_calc_flag
_atom_site_refinement_flags_posn
_atom_site_refinement_flags_adp
_atom_site_refinement_flags_occupancy
C1 C 0.6460(5) -0.0755(13) 0.7011(5) 0.047(3) Uani 1 1 d . . .
H1 H 0.637293 0.036785 0.698979 0.056 Uiso 1 1 calc R U .
C2 C 0.6878(5) -0.1285(14) 0.6835(7) 0.055(3) Uani 1 1 d . . .
H2 H 0.708358 -0.052464 0.670137 0.066 Uiso 1 1 calc R U .
C3 C 0.7011(5) -0.2904(16) 0.6846(6) 0.059(3) Uani 1 1 d . . .
H3 H 0.729756 -0.326815 0.671397 0.070 Uiso 1 1 calc R U .
C4 C 0.6717(5) -0.3984(15) 0.7054(6) 0.055(3) Uani 1 1 d . . .
H4 H 0.680481 -0.510594 0.706949 0.066 Uiso 1 1 calc R U .
C5 C 0.6296(5) -0.3443(13) 0.7240(5) 0.048(3) Uani 1 1 d . . .
H5 H 0.609937 -0.420223 0.738482 0.057 Uiso 1 1 calc R U .
C6 C 0.6157(4) -0.1821(12) 0.7220(5) 0.035(2) Uani 1 1 d . . .
C7 C 0.5690(4) -0.1276(12) 0.7426(5) 0.038(2) Uani 1 1 d . . .
H7A H 0.558066 -0.220415 0.762116 0.046 Uiso 1 1 calc R U .
H7B H 0.589149 -0.043669 0.779245 0.046 Uiso 1 1 calc R U .
C8 C 0.4760(4) 0.0704(11) 0.6758(4) 0.031(2) Uani 1 1 d . . .
C9 C 0.4789(4) -0.1472(12) 0.6199(5) 0.038(2) Uani 1 1 d . . .
H9 H 0.492929 -0.244956 0.610145 0.045 Uiso 1 1 calc R U .
C10 C 0.4258(4) -0.0690(12) 0.5767(5) 0.038(2) Uani 1 1 d . . .
H10 H 0.394890 -0.099761 0.530214 0.045 Uiso 1 1 calc R U .
C11 C 0.3690(4) 0.1802(12) 0.5758(5) 0.037(2) Uani 1 1 d . . .
H11A H 0.373059 0.246098 0.541640 0.044 Uiso 1 1 calc R U .
H11B H 0.369338 0.254159 0.610580 0.044 Uiso 1 1 calc R U .
C12 C 0.3068(4) 0.0881(12) 0.5386(5) 0.041(2) Uani 1 1 d . . .
C13 C 0.2821(5) 0.0206(14) 0.5760(6) 0.052(3) Uani 1 1 d . . .
H13 H 0.304557 0.030855 0.625363 0.063 Uiso 1 1 calc R U .
C14 C 0.2248(5) -0.0616(15) 0.5413(8) 0.067(4) Uani 1 1 d . . .
H14 H 0.207812 -0.106141 0.567064 0.080 Uiso 1 1 calc R U .
C15 C 0.1922(6) -0.0795(14) 0.4701(8) 0.076(4) Uani 1 1 d . . .
H15 H 0.152909 -0.136112 0.446869 0.091 Uiso 1 1 calc R U .
C16 C 0.2167(5) -0.0148(14) 0.4320(6) 0.060(3) Uani 1 1 d . . .
H16 H 0.194724 -0.027970 0.382771 0.072 Uiso 1 1 calc R U .
C17 C 0.2740(5) 0.0695(14) 0.4671(5) 0.051(3) Uani 1 1 d . . .
H17 H 0.290846 0.115052 0.441318 0.062 Uiso 1 1 calc R U .
C18 C 0.4756(7) -0.2389(19) 0.4329(8) 0.083(5) Uani 1 1 d . . .
H18A H 0.480760 -0.314303 0.402057 0.099 Uiso 1 1 calc R U .
H18B H 0.470365 -0.128673 0.413493 0.099 Uiso 1 1 calc R U .
N1 N 0.4237(3) 0.0663(9) 0.6115(4) 0.0328(17) Uani 1 1 d . . .
N2 N 0.5102(3) -0.0619(9) 0.6817(4) 0.0336(17) Uani 1 1 d . . .
CL1 Cl 0.47063(11) 0.4548(3) 0.66605(13) 0.0409(6) Uani 1 1 d . U .
CL2 Cl 0.40020(10) 0.2574(3) 0.73743(11) 0.0368(5) Uani 1 1 d . U .
CL3 Cl 0.4058(2) -0.2922(6) 0.4333(2) 0.0984(15) Uani 1 1 d . . .
CL4 Cl 0.5439(2) -0.2449(5) 0.5164(2) 0.0897(13) Uani 1 1 d . . .
PT1 Pt 0.500000 0.24545(6) 0.750000 0.0249(2) Uani 0.9 2 d S TU P

loop_
_atom_site_aniso_label
_atom_site_aniso_U_11
_atom_site_aniso_U_22
_atom_site_aniso_U_33
_atom_site_aniso_U_23
_atom_site_aniso_U_13
_atom_site_aniso_U_12
C1 0.050(6) 0.038(6) 0.054(6) -0.009(5) 0.029(5) -0.004(5)
C2 0.045(6) 0.050(7) 0.082(8) -0.017(6) 0.041(6) -0.007(5)
C3 0.038(6) 0.073(9) 0.062(7) -0.017(6) 0.024(5) 0.005(5)
C4 0.042(6) 0.049(7) 0.063(7) -0.005(5) 0.019(6) 0.018(5)
C5 0.033(5) 0.043(7) 0.050(6) 0.004(5) 0.009(5) 0.012(5)
C6 0.028(5) 0.034(5) 0.036(5) 0.004(4) 0.012(4) 0.003(4)
C7 0.034(5) 0.032(5) 0.044(5) 0.004(4) 0.017(4) 0.004(4)
C8 0.027(4) 0.039(5) 0.036(5) 0.002(4) 0.023(4) 0.003(4)
C9 0.039(5) 0.036(6) 0.039(5) 0.001(4) 0.021(4) 0.003(4)
C10 0.031(5) 0.041(6) 0.035(5) -0.007(4) 0.014(4) -0.003(4)
C11 0.039(5) 0.034(5) 0.036(5) 0.002(4) 0.019(4) 0.005(4)
C12 0.028(5) 0.037(6) 0.048(6) 0.000(4) 0.012(4) 0.004(4)
C13 0.035(6) 0.055(7) 0.061(7) 0.009(5) 0.021(5) 0.003(5)
C14 0.034(6) 0.055(8) 0.098(10) 0.007(7) 0.026(7) -0.002(5)
C15 0.037(7) 0.030(7) 0.123(13) 0.001(7) 0.016(8) 0.008(5)
C16 0.043(7) 0.040(7) 0.053(7) -0.007(5) -0.006(5) 0.005(5)
C17 0.046(6) 0.048(7) 0.041(6) -0.001(5) 0.010(5) 0.010(5)
C18 0.056(8) 0.130(15) 0.073(9) 0.009(8) 0.041(7) 0.003(8)
N1 0.027(4) 0.031(4) 0.032(4) -0.001(3) 0.009(3) 0.002(3)
N2 0.027(4) 0.035(4) 0.036(4) 0.002(3) 0.015(3) -0.001(3)
CL1 0.0394(13) 0.0308(13) 0.0438(13) 0.0059(10) 0.0157(10) 0.0015(10)
CL2 0.0331(10) 0.0354(13) 0.0396(11) -0.0004(10) 0.0174(9) 0.0011(10)
CL3 0.104(3) 0.122(3) 0.101(3) -0.058(3) 0.075(3) -0.059(3)
CL4 0.077(2) 0.140(4) 0.067(2) 0.015(2) 0.0477(19) 0.011(2)
PT1 0.0227(3) 0.0209(3) 0.0274(3) 0.000 0.0107(2) 0.000

loop_
_atom_type_symbol
_atom_type_description
_atom_type_scat_dispersion_real
_atom_type_scat_dispersion_imag
_atom_type_scat_source
C C 0.0033 0.0016 'International Tables Vol C Tables 4.2.6.8 and 6.1.1.4'
H H 0.0000 0.0000 'International Tables Vol C Tables 4.2.6.8 and 6.1.1.4'
N N 0.0061 0.0033 'International Tables Vol C Tables 4.2.6.8 and 6.1.1.4'
Cl Cl 0.1484 0.1585 'International Tables Vol C Tables 4.2.6.8 and 6.1.1.4'
Pt Pt -1.7033 8.3905 'International Tables Vol C Tables 4.2.6.8 and 6.1.1.4'

loop_
_geom_angle_atom_site_label_1
_geom_angle_atom_site_label_2
_geom_angle_atom_site_label_3
_geom_angle
_geom_angle_site_symmetry_1
_geom_angle_site_symmetry_3
C2 C1 C6 121.4(11) . .
C1 C2 C3 121.2(11) . .
C2 C3 C4 118.5(11) . .
C3 C4 C5 120.4(11) . .
C6 C5 C4 121.2(11) . .
C5 C6 C1 117.4(9) . .
C5 C6 C7 119.6(9) . .
C1 C6 C7 123.0(9) . .
N2 C7 C6 111.0(7) . .
N1 C8 N2 106.5(8) . .
N1 C8 PT1 126.8(6) . .
N2 C8 PT1 126.7(6) . .
C10 C9 N2 107.8(9) . .
C9 C10 N1 107.3(8) . .
N1 C11 C12 110.4(8) . .
C17 C12 C13 119.2(10) . .
C17 C12 C11 120.3(10) . .
C13 C12 C11 120.5(9) . .
C14 C13 C12 120.0(11) . .
C15 C14 C13 120.7(13) . .
C14 C15 C16 120.1(12) . .
C15 C16 C17 119.0(11) . .
C12 C17 C16 121.1(12) . .
CL4 C18 CL3 112.2(8) . .
C8 N1 C10 109.3(7) . .
C8 N1 C11 130.8(8) . .
C10 N1 C11 120.0(7) . .
C8 N2 C9 109.1(7) . .
C8 N2 C7 130.5(8) . .
C9 N2 C7 120.2(8) . .
C8 PT1 C8 90.0(5) 2_656 .
C8 PT1 CL2 95.5(2) 2_656 2_656
C8 PT1 CL2 87.9(2) . 2_656
C8 PT1 CL2 87.9(2) 2_656 .
C8 PT1 CL2 95.5(2) . .
CL2 PT1 CL2 175.12(11) 2_656 .
C8 PT1 CL1 177.8(2) 2_656 .
C8 PT1 CL1 91.7(3) . .
CL2 PT1 CL1 85.83(8) 2_656 .
CL2 PT1 CL1 90.61(8) . .
C8 PT1 CL1 91.7(3) 2_656 2_656
C8 PT1 CL1 177.8(2) . 2_656
CL2 PT1 CL1 90.61(8) 2_656 2_656
CL2 PT1 CL1 85.83(8) . 2_656
CL1 PT1 CL1 86.50(13) . 2_656

loop_
_geom_bond_atom_site_label_1
_geom_bond_atom_site_label_2
_geom_bond_distance
_geom_bond_site_symmetry_2
C1 C2 1.358(14) .
C1 C6 1.389(14) .
C2 C3 1.376(17) .
C3 C4 1.377(17) .
C4 C5 1.383(15) .
C5 C6 1.381(15) .
C6 C7 1.519(13) .
C7 N2 1.482(11) .
C8 N1 1.342(11) .
C8 N2 1.345(11) .
C8 PT1 2.050(9) .
C9 C10 1.320(13) .
C9 N2 1.379(12) .
C10 N1 1.384(11) .
C11 N1 1.490(11) .
C11 C12 1.513(13) .
C12 C17 1.378(14) .
C12 C13 1.390(14) .
C13 C14 1.383(15) .
C14 C15 1.372(19) .
C15 C16 1.391(19) .
C16 C17 1.392(15) .
C18 CL4 1.747(16) .
C18 CL3 1.782(14) .
CL1 PT1 2.379(2) .
CL2 PT1 2.330(2) .
PT1 C8 2.050(9) 2_656
PT1 CL2 2.329(2) 2_656
PT1 CL1 2.379(2) 2_656
